data_4325609
loop_
_publ_author_name
'Galina V. Romanenko'
'Ksenia Yu. Maryunina'
'Artem S. Bogomyakov'
'Renad Z. Sagdeev'
'Victor I. Ovcharenko'

_publ_section_title
;
 Relationship between the Thermally Induced Reorientations of Aromatic
 Solvate Molecules in Cu(hfac)2- Nitroxide Breathing Crystals and the
 Character of the Magnetic Anomaly
;
_journal_name_full 'Inorganic Chemistry'
_journal_page_first 6597
_journal_page_last 6609
_journal_paper_doi 10.1021/ic200444e
_journal_volume 50
_journal_year 2011
_chemical_formula_sum 'C28.5 H31 Cu F12 N4 O6'
_chemical_formula_weight 817.11
_chemical_name_systematic
; 
 ? 
;
_space_group_IT_number 2
_symmetry_cell_setting triclinic
_symmetry_space_group_name_Hall '-P 1'
_symmetry_space_group_name_H-M 'P -1'
_atom_sites_solution_hydrogens geom
_atom_sites_solution_primary direct
_atom_sites_solution_secondary difmap
_audit_creation_method SHELXL-97
_cell_angle_alpha 76.988(3)
_cell_angle_beta 68.489(3)
_cell_angle_gamma 84.594(3)
_cell_formula_units_Z 2
_cell_length_a 10.513(2)
_cell_length_b 12.896(3)
_cell_length_c 13.054(3)
_cell_measurement_reflns_used 5448
_cell_measurement_temperature 70(2)
_cell_measurement_theta_max 26.38
_cell_measurement_theta_min 2.48
_cell_volume 1604.1(6)
_computing_cell_refinement 'Bruker SMART'
_computing_data_collection 'Bruker SMART'
_computing_data_reduction 'Bruker SAINT'
_computing_molecular_graphics 'Bruker SHELXTL'
_computing_publication_material 'Bruker SHELXTL'
_computing_structure_refinement 'SHELXL-97 (Sheldrick, 1997)'
_computing_structure_solution 'SHELXS-97 (Sheldrick, 1990)'
_diffrn_ambient_temperature 70(2)
_diffrn_measured_fraction_theta_full 0.969
_diffrn_measured_fraction_theta_max 0.969
_diffrn_measurement_device_type 'CCD area detector'
_diffrn_measurement_method 'phi and omega scans'
_diffrn_radiation_monochromator graphite
_diffrn_radiation_source 'fine-focus sealed tube'
_diffrn_radiation_type MoK\a
_diffrn_radiation_wavelength 0.71073
_diffrn_reflns_av_R_equivalents 0.0268
_diffrn_reflns_av_sigmaI/netI 0.0466
_diffrn_reflns_limit_h_max 13
_diffrn_reflns_limit_h_min -10
_diffrn_reflns_limit_k_max 16
_diffrn_reflns_limit_k_min -16
_diffrn_reflns_limit_l_max 15
_diffrn_reflns_limit_l_min -16
_diffrn_reflns_number 10221
_diffrn_reflns_theta_full 26.46
_diffrn_reflns_theta_max 26.46
_diffrn_reflns_theta_min 1.62
_exptl_absorpt_coefficient_mu 0.800
_exptl_absorpt_correction_type none
_exptl_crystal_colour black
_exptl_crystal_density_diffrn 1.692
_exptl_crystal_description bulk
_exptl_crystal_F_000 830
_refine_diff_density_max 0.899
_refine_diff_density_min -0.486
_refine_diff_density_rms 0.078
_refine_ls_extinction_method none
_refine_ls_goodness_of_fit_ref 1.058
_refine_ls_hydrogen_treatment constr
_refine_ls_matrix_type fullcycle
_refine_ls_number_parameters 481
_refine_ls_number_reflns 6427
_refine_ls_number_restraints 3
_refine_ls_restrained_S_all 1.058
_refine_ls_R_factor_all 0.0497
_refine_ls_R_factor_gt 0.0421
_refine_ls_shift/su_max 0.002
_refine_ls_shift/su_mean 0.000
_refine_ls_structure_factor_coef Fsqd
_refine_ls_weighting_details 'calc w=1/[\s^2^(Fo^2^)+(0.0600P)^2^+1.0387P] where P=(Fo^2^+2Fc^2^)/3'
_refine_ls_weighting_scheme calc
_refine_ls_wR_factor_gt 0.1109
_refine_ls_wR_factor_ref 0.1155
_reflns_number_gt 5562
_reflns_number_total 6427
_reflns_threshold_expression >2sigma(I)
_cod_data_source_file ic200444e_si_002_14.cif
_cod_data_source_block phpr070
_cod_original_cell_volume 1604.2(6)
_cod_original_formula_sum 'C28.50 H31 Cu F12 N4 O6'
_cod_database_code 4325609

loop_
_symmetry_equiv_pos_as_xyz
'x, y, z'
'-x, -y, -z'

loop_
_atom_site_label
_atom_site_type_symbol
_atom_site_fract_x
_atom_site_fract_y
_atom_site_fract_z
_atom_site_U_iso_or_equiv
_atom_site_adp_type
_atom_site_occupancy
_atom_site_symmetry_multiplicity
_atom_site_calc_flag
_atom_site_refinement_flags
Cu1 Cu 0.0000 0.5000 0.5000 0.01433(11) Uani 1 2 d S
O1 O -0.11465(17) 0.61823(13) 0.46589(14) 0.0190(4) Uani 1 1 d .
C1 C -0.2893(3) 0.7417(2) 0.4829(2) 0.0229(5) Uani 1 1 d .
F1 F -0.23793(17) 0.80035(12) 0.52861(15) 0.0328(4) Uani 1 1 d .
F2 F -0.42252(15) 0.75426(12) 0.52306(14) 0.0294(4) Uani 1 1 d .
F3 F -0.24691(18) 0.78231(13) 0.37426(13) 0.0365(4) Uani 1 1 d .
C2 C -0.2416(2) 0.6274(2) 0.5046(2) 0.0188(5) Uani 1 1 d .
C3 C -0.3376(3) 0.5510(2) 0.5620(2) 0.0231(5) Uani 1 1 d .
H3A H -0.4314 0.5715 0.5868 0.028 Uiso 1 1 calc R
C4 C -0.3030(3) 0.4446(2) 0.5855(2) 0.0204(5) Uani 1 1 d .
C5 C -0.4169(3) 0.3660(2) 0.6534(3) 0.0295(6) Uani 1 1 d .
F4 F -0.3866(7) 0.2986(6) 0.7325(7) 0.0319(15) Uani 0.50 1 d P
F5 F -0.4326(12) 0.3072(8) 0.5941(8) 0.083(4) Uani 0.50 1 d P
F6 F -0.5334(14) 0.4078(12) 0.7077(11) 0.093(6) Uani 0.50 1 d P
F4A F -0.4113(12) 0.3296(9) 0.7501(9) 0.102(5) Uani 0.50 1 d P
F5A F -0.4087(9) 0.2866(7) 0.6037(8) 0.063(3) Uani 0.50 1 d P
F6A F -0.5339(13) 0.4044(12) 0.6576(11) 0.076(4) Uani 0.50 1 d P
O2 O -0.18895(17) 0.40307(13) 0.55645(14) 0.0186(4) Uani 1 1 d .
Cu2 Cu 0.0000 1.0000 0.0000 0.01459(11) Uani 1 2 d S
O3 O -0.11290(17) 1.04940(13) 0.13724(14) 0.0168(3) Uani 1 1 d .
C6 C -0.2880(3) 1.0499(3) 0.3075(3) 0.0343(7) Uani 1 1 d .
F7 F -0.1861(4) 1.0203(3) 0.3610(4) 0.0261(9) Uani 0.50 1 d P
F8 F -0.3617(6) 1.1529(4) 0.2832(5) 0.0395(12) Uani 0.50 1 d P
F9 F -0.38863(16) 0.99090(12) 0.38074(12) 0.0276(4) Uani 1 1 d .
F7A F -0.2058(5) 1.0764(4) 0.3401(4) 0.0437(12) Uani 0.50 1 d P
F8A F -0.3110(5) 1.1411(4) 0.3062(4) 0.0276(10) Uani 0.50 1 d P
C7 C -0.2299(3) 1.0169(2) 0.1947(2) 0.0199(5) Uani 1 1 d .
C8 C -0.3117(3) 0.9592(2) 0.1672(2) 0.0229(5) Uani 1 1 d .
H8A H -0.4012 0.9410 0.2193 0.027 Uiso 1 1 calc R
C9 C -0.2675(2) 0.92769(18) 0.0671(2) 0.0166(5) Uani 1 1 d .
C10 C -0.3651(2) 0.86834(19) 0.0403(2) 0.0192(5) Uani 1 1 d .
F10 F -0.3582(2) 0.90307(16) -0.06342(15) 0.0486(5) Uani 1 1 d .
F11 F -0.49204(16) 0.87661(15) 0.10526(16) 0.0393(5) Uani 1 1 d .
F12 F -0.33268(17) 0.76766(12) 0.05044(16) 0.0360(4) Uani 1 1 d .
O4 O -0.15316(16) 0.93826(13) -0.00831(13) 0.0164(3) Uani 1 1 d .
O01 O 0.08213(16) 0.48425(13) 0.34151(14) 0.0172(3) Uani 1 1 d .
N1 N 0.0089(2) 0.47412(15) 0.28379(17) 0.0165(4) Uani 1 1 d .
C01 C -0.0077(3) 0.37002(18) 0.2604(2) 0.0189(5) Uani 1 1 d .
C02 C 0.1262(3) 0.3471(2) 0.1721(2) 0.0257(6) Uani 1 1 d .
H02A H 0.1967 0.3296 0.2060 0.039 Uiso 1 1 calc R
H02B H 0.1536 0.4100 0.1111 0.039 Uiso 1 1 calc R
H02C H 0.1151 0.2868 0.1420 0.039 Uiso 1 1 calc R
C03 C -0.0380(3) 0.28345(19) 0.3639(2) 0.0223(5) Uani 1 1 d .
H03A H 0.0424 0.2706 0.3864 0.033 Uiso 1 1 calc R
H03B H -0.0603 0.2181 0.3480 0.033 Uiso 1 1 calc R
H03C H -0.1157 0.3050 0.4249 0.033 Uiso 1 1 calc R
C04 C -0.1248(3) 0.39820(19) 0.2159(2) 0.0190(5) Uani 1 1 d .
C05 C -0.1184(3) 0.3447(2) 0.1235(2) 0.0268(6) Uani 1 1 d .
H05A H -0.1971 0.3673 0.1003 0.040 Uiso 1 1 calc R
H05B H -0.1201 0.2673 0.1506 0.040 Uiso 1 1 calc R
H05C H -0.0337 0.3643 0.0591 0.040 Uiso 1 1 calc R
C06 C -0.2650(3) 0.3893(2) 0.3064(2) 0.0215(5) Uani 1 1 d .
H06A H -0.3346 0.4086 0.2716 0.032 Uiso 1 1 calc R
H06B H -0.2724 0.4376 0.3566 0.032 Uiso 1 1 calc R
H06C H -0.2792 0.3160 0.3498 0.032 Uiso 1 1 calc R
N2 N -0.1013(2) 0.51394(16) 0.17051(16) 0.0172(4) Uani 1 1 d .
O02 O -0.15542(18) 0.56702(14) 0.10358(14) 0.0208(4) Uani 1 1 d .
C07 C -0.0298(2) 0.55412(19) 0.21851(19) 0.0163(5) Uani 1 1 d .
C08 C 0.0012(2) 0.66247(18) 0.19790(19) 0.0155(5) Uani 1 1 d .
C09 C -0.0317(2) 0.74731(18) 0.12451(19) 0.0157(5) Uani 1 1 d .
H09A H -0.0824 0.7410 0.0792 0.019 Uiso 1 1 calc R
N3 N 0.0159(2) 0.83649(16) 0.12582(16) 0.0162(4) Uani 1 1 d .
N4 N 0.0793(2) 0.81028(16) 0.20135(16) 0.0177(4) Uani 1 1 d .
C041 C 0.1419(3) 0.8913(2) 0.2272(2) 0.0219(5) Uani 1 1 d .
H04A H 0.1153 0.9623 0.1925 0.026 Uiso 1 1 calc R
H04B H 0.2426 0.8842 0.1938 0.026 Uiso 1 1 calc R
C042 C 0.1015(3) 0.8841(3) 0.3504(2) 0.0351(7) Uani 1 1 d .
H04C H 0.1361 0.8160 0.3839 0.042 Uiso 1 1 calc R
H04D H 0.0004 0.8841 0.3850 0.042 Uiso 1 1 calc R
C043 C 0.1558(3) 0.9750(3) 0.3776(3) 0.0371(7) Uani 1 1 d .
H04E H 0.1260 1.0429 0.3395 0.045 Uiso 1 1 calc R
H04F H 0.1142 0.9717 0.4597 0.045 Uiso 1 1 calc R
C044 C 0.3046(3) 0.9757(2) 0.3448(3) 0.0352(7) Uani 1 1 d .
H04G H 0.3311 1.0367 0.3654 0.053 Uiso 1 1 calc R
H04H H 0.3471 0.9811 0.2632 0.053 Uiso 1 1 calc R
H04I H 0.3353 0.9097 0.3836 0.053 Uiso 1 1 calc R
C010 C 0.07348(17) 0.70901(13) 0.24540(13) 0.0172(5) Uani 1 1 d .
H01A H 0.1116 0.6736 0.2999 0.021 Uiso 1 1 calc R
C1S C 0.45987(17) 0.54423(13) -0.04224(13) 0.0229(11) Uiso 0.50 1 d PRD
C2S C 0.52463(17) 0.59722(13) -0.15265(13) 0.0247(11) Uiso 0.50 1 d PR
H2SA H 0.5792 0.5580 -0.2085 0.030 Uiso 0.50 1 d PR
C3S C 0.51039(17) 0.70701(13) -0.18214(13) 0.0253(11) Uiso 0.50 1 d PR
H3SA H 0.5551 0.7436 -0.2584 0.030 Uiso 0.50 1 d PR
C4S C 0.43138(17) 0.76380(13) -0.10124(13) 0.0258(11) Uiso 0.50 1 d PR
H4SA H 0.4215 0.8396 -0.1216 0.031 Uiso 0.50 1 d PR
C5S C 0.36662(17) 0.71081(13) 0.00916(13) 0.0225(12) Uiso 0.50 1 d PR
H5SA H 0.3121 0.7500 0.0650 0.027 Uiso 0.50 1 d PR
C6S C 0.38086(17) 0.60103(13) 0.03866(13) 0.0253(15) Uiso 0.50 1 d PR
H6SA H 0.3361 0.5644 0.1149 0.030 Uiso 0.50 1 d PR
C7S C 0.48001(17) 0.42838(13) -0.01154(13) 0.0271(11) Uiso 0.50 1 d PRD
H7SA H 0.4541 0.3949 -0.0595 0.032 Uiso 0.50 1 d PR
H7SB H 0.4196 0.4033 0.0643 0.032 Uiso 0.50 1 d PR
C8S C 0.62140(17) 0.39388(13) -0.01976(13) 0.0240(14) Uiso 0.50 1 d PRD
H8SA H 0.6485 0.4276 0.0274 0.029 Uiso 0.50 1 d PR
H8SB H 0.6822 0.4169 -0.0959 0.029 Uiso 0.50 1 d PR
C9S C 0.63526(17) 0.27441(13) 0.01492(13) 0.0261(13) Uiso 0.50 1 d PRD
H9SA H 0.7282 0.2561 0.0082 0.039 Uiso 0.50 1 d PR
H9SB H 0.5761 0.2511 0.0916 0.039 Uiso 0.50 1 d PR
H9SC H 0.6102 0.2402 -0.0330 0.039 Uiso 0.50 1 d PR

loop_
_atom_site_aniso_label
_atom_site_aniso_U_11
_atom_site_aniso_U_22
_atom_site_aniso_U_33
_atom_site_aniso_U_23
_atom_site_aniso_U_13
_atom_site_aniso_U_12
Cu1 0.0137(2) 0.0149(2) 0.0147(2) -0.00094(15) -0.00672(16) 0.00004(15)
O1 0.0166(9) 0.0208(9) 0.0172(8) -0.0009(7) -0.0057(7) 0.0022(7)
C1 0.0172(12) 0.0265(13) 0.0238(13) -0.0042(10) -0.0073(10) 0.0033(10)
F1 0.0337(9) 0.0231(8) 0.0501(10) -0.0138(7) -0.0221(8) 0.0040(7)
F2 0.0182(8) 0.0269(8) 0.0398(9) -0.0052(7) -0.0089(7) 0.0059(6)
F3 0.0417(10) 0.0295(9) 0.0253(8) 0.0039(7) -0.0058(7) 0.0130(7)
C2 0.0184(12) 0.0229(12) 0.0170(12) -0.0055(9) -0.0083(10) 0.0019(9)
C3 0.0148(12) 0.0252(13) 0.0287(14) -0.0078(11) -0.0064(11) 0.0033(10)
C4 0.0205(13) 0.0237(13) 0.0199(12) -0.0060(10) -0.0095(10) -0.0011(10)
C5 0.0226(14) 0.0260(14) 0.0385(17) -0.0041(12) -0.0105(12) -0.0005(11)
F4 0.021(2) 0.040(2) 0.026(3) 0.011(2) -0.0094(19) -0.0019(19)
F5 0.132(8) 0.094(7) 0.044(4) 0.020(4) -0.052(5) -0.092(6)
F6 0.026(5) 0.028(4) 0.143(11) 0.018(6) 0.043(6) 0.009(3)
F4A 0.131(9) 0.154(11) 0.024(3) 0.014(5) -0.022(5) -0.113(7)
F5A 0.048(3) 0.030(3) 0.094(7) -0.038(4) 0.011(4) -0.010(2)
F6A 0.016(4) 0.028(3) 0.166(12) -0.004(7) -0.018(7) -0.003(3)
O2 0.0181(9) 0.0203(8) 0.0201(9) -0.0061(7) -0.0096(7) 0.0032(7)
Cu2 0.0133(2) 0.0175(2) 0.0144(2) -0.00352(15) -0.00569(16) -0.00356(15)
O3 0.0171(9) 0.0174(8) 0.0173(8) -0.0038(6) -0.0070(7) -0.0025(6)
C6 0.0281(15) 0.0414(18) 0.0314(15) -0.0210(13) 0.0038(12) -0.0173(13)
F7 0.0246(19) 0.039(2) 0.0211(19) -0.0087(18) -0.0139(14) 0.0003(18)
F8 0.049(3) 0.023(2) 0.035(3) -0.0109(18) -0.001(2) 0.009(2)
F9 0.0265(8) 0.0321(8) 0.0207(8) -0.0081(6) -0.0008(6) -0.0077(7)
F7A 0.029(2) 0.080(4) 0.029(2) -0.027(3) -0.0038(18) -0.016(3)
F8A 0.038(3) 0.019(2) 0.023(2) -0.0051(15) -0.0071(18) 0.0029(18)
C7 0.0185(12) 0.0215(12) 0.0186(12) -0.0048(10) -0.0046(10) -0.0018(10)
C8 0.0156(12) 0.0249(13) 0.0270(14) -0.0086(10) -0.0035(10) -0.0043(10)
C9 0.0168(12) 0.0128(11) 0.0213(12) 0.0014(9) -0.0102(10) -0.0023(9)
C10 0.0163(12) 0.0206(12) 0.0215(12) -0.0033(9) -0.0078(10) -0.0027(9)
F10 0.0592(12) 0.0626(12) 0.0342(10) 0.0150(9) -0.0338(9) -0.0392(10)
F11 0.0134(8) 0.0539(11) 0.0588(12) -0.0357(9) -0.0070(8) -0.0052(7)
F12 0.0325(9) 0.0217(8) 0.0663(12) -0.0163(8) -0.0284(9) 0.0017(7)
O4 0.0159(9) 0.0181(8) 0.0163(8) -0.0012(6) -0.0075(7) -0.0040(6)
O01 0.0154(8) 0.0209(8) 0.0171(8) -0.0032(7) -0.0081(7) -0.0010(6)
N1 0.0151(10) 0.0159(10) 0.0190(10) -0.0027(8) -0.0069(8) -0.0017(7)
C01 0.0211(13) 0.0140(11) 0.0202(12) -0.0048(9) -0.0048(10) -0.0010(9)
C02 0.0236(14) 0.0227(13) 0.0270(14) -0.0057(11) -0.0046(11) 0.0009(10)
C03 0.0273(14) 0.0163(12) 0.0220(13) -0.0004(10) -0.0093(11) -0.0003(10)
C04 0.0234(13) 0.0148(11) 0.0181(12) -0.0024(9) -0.0063(10) -0.0041(9)
C05 0.0345(15) 0.0245(13) 0.0214(13) -0.0088(10) -0.0059(11) -0.0083(11)
C06 0.0210(13) 0.0220(12) 0.0212(12) -0.0041(10) -0.0059(10) -0.0057(10)
N2 0.0194(10) 0.0177(10) 0.0159(10) -0.0026(8) -0.0077(8) -0.0035(8)
O02 0.0246(9) 0.0241(9) 0.0180(8) -0.0017(7) -0.0133(7) -0.0037(7)
C07 0.0150(11) 0.0191(12) 0.0149(11) -0.0027(9) -0.0058(9) -0.0009(9)
C08 0.0139(11) 0.0185(11) 0.0150(11) -0.0036(9) -0.0056(9) -0.0015(9)
C09 0.0161(11) 0.0186(11) 0.0145(11) -0.0047(9) -0.0072(9) -0.0003(9)
N3 0.0181(10) 0.0187(10) 0.0146(9) -0.0037(8) -0.0085(8) -0.0013(8)
N4 0.0193(10) 0.0197(10) 0.0153(10) 0.0001(8) -0.0087(8) -0.0044(8)
C041 0.0288(14) 0.0217(12) 0.0197(12) -0.0005(10) -0.0136(11) -0.0106(10)
C042 0.0323(16) 0.0460(18) 0.0288(15) -0.0175(13) -0.0039(13) -0.0144(13)
C043 0.0277(16) 0.0475(18) 0.0405(17) -0.0281(15) -0.0046(13) -0.0064(13)
C044 0.0420(18) 0.0362(16) 0.0419(17) -0.0165(13) -0.0269(15) 0.0006(13)
C010 0.0162(12) 0.0200(12) 0.0148(11) 0.0009(9) -0.0065(9) -0.0042(9)

loop_
_atom_type_symbol
_atom_type_description
_atom_type_scat_dispersion_real
_atom_type_scat_dispersion_imag
_atom_type_scat_source
C C 0.0033 0.0016 'International Tables Vol C Tables 4.2.6.8 and 6.1.1.4'
H H 0.0000 0.0000 'International Tables Vol C Tables 4.2.6.8 and 6.1.1.4'
N N 0.0061 0.0033 'International Tables Vol C Tables 4.2.6.8 and 6.1.1.4'
O O 0.0106 0.0060 'International Tables Vol C Tables 4.2.6.8 and 6.1.1.4'
F F 0.0171 0.0103 'International Tables Vol C Tables 4.2.6.8 and 6.1.1.4'
Cu Cu 0.3201 1.2651 'International Tables Vol C Tables 4.2.6.8 and 6.1.1.4'

loop_
_geom_angle_atom_site_label_1
_geom_angle_atom_site_label_2
_geom_angle_atom_site_label_3
_geom_angle
_geom_angle_site_symmetry_1
_geom_angle_site_symmetry_3
O1 Cu1 O1 179.999(2) 2_566 .
O1 Cu1 O01 87.02(7) 2_566 .
O1 Cu1 O01 92.98(7) . .
O1 Cu1 O01 92.99(7) 2_566 2_566
O1 Cu1 O01 87.01(7) . 2_566
O01 Cu1 O01 179.999(1) . 2_566
O1 Cu1 O2 95.23(7) 2_566 .
O1 Cu1 O2 84.77(7) . .
O01 Cu1 O2 99.87(6) . .
O01 Cu1 O2 80.13(6) 2_566 .
O1 Cu1 O2 84.77(7) 2_566 2_566
O1 Cu1 O2 95.23(7) . 2_566
O01 Cu1 O2 80.13(6) . 2_566
O01 Cu1 O2 99.87(6) 2_566 2_566
O2 Cu1 O2 180.0 . 2_566
C2 O1 Cu1 129.10(16) . .
F2 C1 F3 107.6(2) . .
F2 C1 F1 106.9(2) . .
F3 C1 F1 106.9(2) . .
F2 C1 C2 114.0(2) . .
F3 C1 C2 110.6(2) . .
F1 C1 C2 110.5(2) . .
O1 C2 C3 129.3(2) . .
O1 C2 C1 112.3(2) . .
C3 C2 C1 118.3(2) . .
C2 C3 C4 122.1(2) . .
O2 C4 C3 128.1(2) . .
O2 C4 C5 113.8(2) . .
C3 C4 C5 118.2(2) . .
F5 C5 F6A 85.9(8) . .
F5 C5 F4A 122.4(7) . .
F6A C5 F4A 112.4(8) . .
F5 C5 F6 110.9(9) . .
F6A C5 F6 30.0(11) . .
F4A C5 F6 84.7(9) . .
F5 C5 F4 103.3(6) . .
F6A C5 F4 127.3(7) . .
F4A C5 F4 22.7(6) . .
F6 C5 F4 103.8(8) . .
F5 C5 F5A 16.9(8) . .
F6A C5 F5A 101.0(8) . .
F4A C5 F5A 108.9(7) . .
F6 C5 F5A 122.6(8) . .
F4 C5 F5A 88.1(6) . .
F5 C5 C4 111.3(5) . .
F6A C5 C4 112.8(7) . .
F4A C5 C4 110.1(5) . .
F6 C5 C4 115.2(7) . .
F4 C5 C4 111.5(4) . .
F5A C5 C4 111.4(5) . .
F4A F4 C5 74.0(18) . .
C5 F5 F6A 47.3(6) . .
F6A F6 C5 72(2) . .
F6A F6 F4A 115(3) . .
C5 F6 F4A 46.7(6) . .
F4 F4A C5 83.3(19) . .
F4 F4A F6 123(2) . .
C5 F4A F6 48.6(6) . .
F6 F6A C5 78(2) . .
F6 F6A F5 117(3) . .
C5 F6A F5 46.8(6) . .
C4 O2 Cu1 120.97(16) . .
O4 Cu2 O4 180.0 . 2_575
O4 Cu2 O3 92.22(7) . .
O4 Cu2 O3 87.78(7) 2_575 .
O4 Cu2 O3 87.78(7) . 2_575
O4 Cu2 O3 92.23(7) 2_575 2_575
O3 Cu2 O3 180.0 . 2_575
O4 Cu2 N3 85.99(7) . .
O4 Cu2 N3 94.01(7) 2_575 .
O3 Cu2 N3 84.79(7) . .
O3 Cu2 N3 95.21(7) 2_575 .
O4 Cu2 N3 94.01(7) . 2_575
O4 Cu2 N3 85.99(7) 2_575 2_575
O3 Cu2 N3 95.21(7) . 2_575
O3 Cu2 N3 84.79(7) 2_575 2_575
N3 Cu2 N3 180.00(10) . 2_575
C7 O3 Cu2 122.83(16) . .
F8A C6 F7A 75.9(4) . .
F8A C6 F9 112.1(3) . .
F7A C6 F9 117.7(3) . .
F8A C6 F7 106.0(4) . .
F7A C6 F7 30.9(3) . .
F9 C6 F7 99.4(3) . .
F8A C6 F8 26.5(3) . .
F7A C6 F8 102.3(4) . .
F9 C6 F8 101.2(3) . .
F7 C6 F8 132.5(3) . .
F8A C6 C7 116.9(3) . .
F7A C6 C7 115.7(3) . .
F9 C6 C7 113.5(2) . .
F7 C6 C7 106.8(3) . .
F8 C6 C7 103.3(3) . .
F7A F7 C6 54.9(5) . .
F8A F8 C6 49.2(6) . .
F7 F7A C6 94.2(7) . .
F7 F7A F8A 143.5(8) . .
C6 F7A F8A 51.3(3) . .
F8 F8A C6 104.3(9) . .
F8 F8A F7A 156.7(10) . .
C6 F8A F7A 52.7(3) . .
O3 C7 C8 128.3(2) . .
O3 C7 C6 113.7(2) . .
C8 C7 C6 118.0(2) . .
C9 C8 C7 121.5(2) . .
O4 C9 C8 128.8(2) . .
O4 C9 C10 112.5(2) . .
C8 C9 C10 118.7(2) . .
F10 C10 F12 106.7(2) . .
F10 C10 F11 107.6(2) . .
F12 C10 F11 107.8(2) . .
F10 C10 C9 111.0(2) . .
F12 C10 C9 110.3(2) . .
F11 C10 C9 113.1(2) . .
C9 O4 Cu2 124.54(16) . .
N1 O01 Cu1 122.33(14) . .
O01 N1 C07 124.1(2) . .
O01 N1 C01 121.91(19) . .
C07 N1 C01 112.0(2) . .
N1 C01 C03 111.7(2) . .
N1 C01 C02 105.9(2) . .
C03 C01 C02 110.2(2) . .
N1 C01 C04 99.67(19) . .
C03 C01 C04 115.0(2) . .
C02 C01 C04 113.6(2) . .
N2 C04 C05 109.5(2) . .
N2 C04 C06 105.7(2) . .
C05 C04 C06 111.3(2) . .
N2 C04 C01 99.86(19) . .
C05 C04 C01 115.1(2) . .
C06 C04 C01 114.1(2) . .
O02 N2 C07 125.5(2) . .
O02 N2 C04 122.2(2) . .
C07 N2 C04 111.9(2) . .
N1 C07 N2 107.6(2) . .
N1 C07 C08 127.3(2) . .
N2 C07 C08 125.1(2) . .
C010 C08 C09 103.92(19) . .
C010 C08 C07 127.8(2) . .
C09 C08 C07 128.3(2) . .
N3 C09 C08 111.4(2) . .
C09 N3 N4 105.06(19) . .
C09 N3 Cu2 122.46(16) . .
N4 N3 Cu2 132.24(15) . .
C010 N4 N3 112.54(18) . .
C010 N4 C041 126.94(19) . .
N3 N4 C041 120.51(19) . .
N4 C041 C042 112.6(2) . .
C041 C042 C043 112.7(2) . .
C044 C043 C042 114.7(3) . .
N4 C010 C08 107.06(17) . .
C7S C1S C8S 72.08(18) 2_665 2_665
C7S C1S C6S 64.88(16) 2_665 .
C8S C1S C6S 9.88(14) 2_665 .
C7S C1S C2S 105.07(15) 2_665 .
C8S C1S C2S 112.45(14) 2_665 .
C6S C1S C2S 120.0 . .
C7S C1S C7S 98.02(15) 2_665 .
C8S C1S C7S 128.04(14) 2_665 .
C6S C1S C7S 120.7 . .
C2S C1S C7S 119.3 . .
C7S C1S C1S 55.10(13) 2_665 2_665
C8S C1S C1S 107.4(2) 2_665 2_665
C6S C1S C1S 97.50(11) . 2_665
C2S C1S C1S 125.74(10) . 2_665
C7S C1S C1S 42.92(11) . 2_665
C3S C2S C1S 120.0 . .
C4S C3S C2S 120.0 . .
C9S C4S C3S 123.56(17) 2_665 .
C9S C4S C5S 8.73(17) 2_665 .
C3S C4S C5S 120.0 . .
C9S C5S C8S 118.6(7) 2_665 2_665
C9S C5S C6S 128.8(6) 2_665 .
C8S C5S C6S 10.20(14) 2_665 .
C9S C5S C4S 30.3(6) 2_665 .
C8S C5S C4S 111.93(14) 2_665 .
C6S C5S C4S 120.0 . .
C8S C6S C5S 69.8(8) 2_665 .
C8S C6S C1S 62.9(8) 2_665 .
C5S C6S C1S 120.0 . .
C8S C6S C7S 102.4(8) 2_665 2_665
C5S C6S C7S 110.51(13) . 2_665
C1S C6S C7S 51.83(14) . 2_665
C8S C6S C9S 60.5(7) 2_665 2_665
C5S C6S C9S 9.28(12) . 2_665
C1S C6S C9S 112.31(12) . 2_665
C7S C6S C9S 110.6(2) 2_665 2_665
C1S C7S C6S 63.30(15) 2_665 2_665
C1S C7S C1S 81.98(15) 2_665 .
C6S C7S C1S 112.47(13) 2_665 .
C1S C7S C8S 56.21(16) 2_665 .
C6S C7S C8S 9.47(13) 2_665 .
C1S C7S C8S 115.0 . .
C6S C8S C1S 107.3(8) 2_665 2_665
C6S C8S C5S 100.0(8) 2_665 2_665
C1S C8S C5S 133.6(3) 2_665 2_665
C6S C8S C7S 68.1(8) 2_665 .
C1S C8S C7S 51.71(15) 2_665 .
C5S C8S C7S 109.88(14) 2_665 .
C6S C8S C9S 111.2(8) 2_665 .
C1S C8S C9S 125.94(14) 2_665 .
C5S C8S C9S 11.21(14) 2_665 .
C7S C8S C9S 112.6 . .
C5S C9S C4S 141.0(7) 2_665 2_665
C5S C9S C8S 50.2(6) 2_665 .
C4S C9S C8S 116.99(17) 2_665 .
C5S C9S C6S 41.9(5) 2_665 2_665
C4S C9S C6S 122.3(3) 2_665 2_665
C8S C9S C6S 8.26(12) . 2_665

loop_
_geom_bond_atom_site_label_1
_geom_bond_atom_site_label_2
_geom_bond_distance
_geom_bond_site_symmetry_2
Cu1 O1 1.9281(17) 2_566
Cu1 O1 1.9281(17) .
Cu1 O01 1.9781(17) .
Cu1 O01 1.9781(17) 2_566
Cu1 O2 2.2431(17) .
Cu1 O2 2.2431(17) 2_566
O1 C2 1.247(3) .
C1 F2 1.311(3) .
C1 F3 1.315(3) .
C1 F1 1.318(3) .
C1 C2 1.510(3) .
C2 C3 1.360(4) .
C3 C4 1.382(4) .
C4 O2 1.227(3) .
C4 C5 1.514(4) .
C5 F5 1.258(9) .
C5 F6A 1.268(15) .
C5 F4A 1.264(11) .
C5 F6 1.305(14) .
C5 F4 1.306(7) .
C5 F5A 1.311(8) .
F4 F4A 0.508(14) .
F5 F6A 1.721(19) .
F6 F6A 0.67(2) .
F6 F4A 1.73(2) .
Cu2 O4 1.9097(16) .
Cu2 O4 1.9097(16) 2_575
Cu2 O3 1.9586(17) .
Cu2 O3 1.9587(17) 2_575
Cu2 N3 2.397(2) .
Cu2 N3 2.397(2) 2_575
O3 C7 1.237(3) .
C6 F8A 1.176(6) .
C6 F7A 1.198(5) .
C6 F9 1.302(3) .
C6 F7 1.461(5) .
C6 F8 1.504(6) .
C6 C7 1.515(4) .
F7 F7A 0.752(5) .
F8 F8A 0.692(5) .
F7A F8A 1.461(7) .
C7 C8 1.375(4) .
C8 C9 1.359(4) .
C9 O4 1.239(3) .
C9 C10 1.514(3) .
C10 F10 1.304(3) .
C10 F12 1.301(3) .
C10 F11 1.302(3) .
O01 N1 1.291(3) .
N1 C07 1.318(3) .
N1 C01 1.481(3) .
C01 C03 1.498(3) .
C01 C02 1.511(4) .
C01 C04 1.527(4) .
C04 N2 1.484(3) .
C04 C05 1.498(3) .
C04 C06 1.509(3) .
N2 O02 1.256(3) .
N2 C07 1.338(3) .
C07 C08 1.409(3) .
C08 C010 1.386(3) .
C08 C09 1.391(3) .
C09 N3 1.302(3) .
N3 N4 1.349(3) .
N4 C010 1.301(3) .
N4 C041 1.446(3) .
C041 C042 1.488(4) .
C042 C043 1.513(4) .
C043 C044 1.463(4) .
C1S C7S 1.223(3) 2_665
C1S C8S 1.295(3) 2_665
C1S C6S 1.3900 .
C1S C2S 1.3901 .
C1S C7S 1.4733 .
C1S C1S 1.779(3) 2_665
C2S C3S 1.3901 .
C3S C4S 1.3899 .
C4S C9S 1.113(3) 2_665
C4S C5S 1.3900 .
C5S C9S 0.335(3) 2_665
C5S C8S 1.324(3) 2_665
C5S C6S 1.3899 .
C6S C8S 0.250(3) 2_665
C6S C7S 1.409(3) 2_665
C6S C9S 1.621(3) 2_665
C7S C1S 1.223(3) 2_665
C7S C6S 1.409(3) 2_665
C7S C8S 1.4829 .
C8S C6S 0.250(3) 2_665
C8S C1S 1.295(3) 2_665
C8S C5S 1.325(3) 2_665
C8S C9S 1.5139 .
C9S C5S 0.335(3) 2_665
C9S C4S 1.113(3) 2_665
C9S C6S 1.621(3) 2_665
